data_7249825
loop_
_publ_author_name
'Cifuentes, Carlos'
'Bravo, Nestor'
'Restrepo, Daniel'
'Mac\'ias, Mario'
'Portilla, Jaime'

_publ_section_title
;
 Isomerization of pirazolopyrimidines to pyrazolopyridines by
 ring-opening/closing reaction in aqueous NaOH
;
_journal_issue 3
_journal_name_full 'RSC Advances'
_journal_page_first 2078
_journal_page_last 2085
_journal_paper_doi 10.1039/D4RA06345G
_journal_volume 15
_journal_year 2025
_chemical_formula_moiety 'C14 H10 Cl N3 O'
_chemical_formula_sum 'C14 H10 Cl N3 O'
_chemical_formula_weight 271.70
_space_group_crystal_system triclinic
_space_group_IT_number 2
_space_group_name_Hall '-P 1'
_space_group_name_H-M_alt 'P -1'
_atom_sites_solution_hydrogens geom
_atom_sites_solution_primary iterative
_atom_sites_solution_secondary difmap
_audit_creation_method SHELXL-2018/3
_audit_update_record
;
2024-05-27 deposited with the CCDC.	2025-01-10 downloaded from the CCDC.
;
_cell_angle_alpha 89.961(7)
_cell_angle_beta 81.987(6)
_cell_angle_gamma 79.955(7)
_cell_formula_units_Z 2
_cell_length_a 6.1624(4)
_cell_length_b 9.2368(9)
_cell_length_c 11.2678(9)
_cell_measurement_reflns_used 4035
_cell_measurement_temperature 298(2)
_cell_measurement_theta_max 76.0580
_cell_measurement_theta_min 3.8120
_cell_volume 625.19(9)
_computing_cell_refinement 'CrysAlisPro 1.171.41.119a (Rigaku OD, 2021)'
_computing_data_collection 'CrysAlisPro 1.171.41.119a (Rigaku OD, 2021)'
_computing_data_reduction 'CrysAlisPro 1.171.41.119a (Rigaku OD, 2021)'
_computing_molecular_graphics 'Mercury (Macrae et al., 2008)'
_computing_publication_material 'SHELXL-2018/3 (Sheldrick, 2018)'
_computing_structure_refinement 'SHELXL-2018/3 (Sheldrick, 2018)'
_computing_structure_solution 'Superflip (Palatinus & Chapuis, 2007)'
_diffrn_ambient_temperature 298(2)
_diffrn_detector 'CCD plate'
_diffrn_detector_area_resol_mean 10.6144
_diffrn_detector_type Atlas
_diffrn_measured_fraction_theta_full 1.000
_diffrn_measured_fraction_theta_max 0.982
_diffrn_measurement_device 'four-circle diffractometer'
_diffrn_measurement_device_type 'SuperNova, Dual, Cu at zero, Atlas'
_diffrn_measurement_method '\w scans'
_diffrn_radiation_type CuK\a
_diffrn_radiation_wavelength 1.54184
_diffrn_reflns_av_R_equivalents 0.0333
_diffrn_reflns_av_unetI/netI 0.0360
_diffrn_reflns_Laue_measured_fraction_full 1.000
_diffrn_reflns_Laue_measured_fraction_max 0.982
_diffrn_reflns_limit_h_max 6
_diffrn_reflns_limit_h_min -7
_diffrn_reflns_limit_k_max 11
_diffrn_reflns_limit_k_min -11
_diffrn_reflns_limit_l_max 14
_diffrn_reflns_limit_l_min -12
_diffrn_reflns_number 6224
_diffrn_reflns_point_group_measured_fraction_full 1.000
_diffrn_reflns_point_group_measured_fraction_max 0.982
_diffrn_reflns_theta_full 67.684
_diffrn_reflns_theta_max 76.324
_diffrn_reflns_theta_min 3.963
_diffrn_source 'SuperNova (Cu) micro-focus sealed X-ray Source'
_exptl_absorpt_coefficient_mu 2.664
_exptl_absorpt_correction_T_max 1.00000
_exptl_absorpt_correction_T_min 0.67885
_exptl_absorpt_correction_type multi-scan
_exptl_absorpt_process_details
;
CrysAlisPro 1.171.41.119a (Rigaku Oxford Diffraction, 2021)
Empirical absorption correction using spherical harmonics,
implemented in SCALE3 ABSPACK scaling algorithm.
;
_exptl_crystal_density_diffrn 1.443
_exptl_crystal_description parallelepiped
_exptl_crystal_F_000 280
_exptl_crystal_size_max 0.210
_exptl_crystal_size_mid 0.190
_exptl_crystal_size_min 0.180
_refine_diff_density_max 0.241
_refine_diff_density_min -0.337
_refine_diff_density_rms 0.062
_refine_ls_extinction_method none
_refine_ls_goodness_of_fit_ref 1.039
_refine_ls_hydrogen_treatment constr
_refine_ls_matrix_type full
_refine_ls_number_parameters 173
_refine_ls_number_reflns 2574
_refine_ls_number_restraints 0
_refine_ls_restrained_S_all 1.039
_refine_ls_R_factor_all 0.0528
_refine_ls_R_factor_gt 0.0469
_refine_ls_shift/su_max 0.000
_refine_ls_shift/su_mean 0.000
_refine_ls_structure_factor_coef Fsqd
_refine_ls_weighting_details 'w=1/[\s^2^(Fo^2^)+(0.0763P)^2^+0.1270P] where P=(Fo^2^+2Fc^2^)/3'
_refine_ls_weighting_scheme calc
_refine_ls_wR_factor_gt 0.1262
_refine_ls_wR_factor_ref 0.1327
_reflns_Friedel_coverage 0.000
_reflns_number_gt 2295
_reflns_number_total 2574
_reflns_threshold_expression 'I > 2\s(I)'
_cod_data_source_file d4ra06345g2.cif
_cod_data_source_block Compound_2b
_cod_database_code 7249825
_shelx_shelxl_version_number 2018/3
_shelx_space_group_comment
;
The symmetry employed for this shelxl refinement is uniquely defined
by the following loop, which should always be used as a source of
symmetry information in preference to the above space-group names.
They are only intended as comments.
;
_shelx_estimated_absorpt_t_min 0.605
_shelx_estimated_absorpt_t_max 0.646

loop_
_space_group_symop_operation_xyz
'x, y, z'
'-x, -y, -z'

loop_
_atom_site_label
_atom_site_type_symbol
_atom_site_fract_x
_atom_site_fract_y
_atom_site_fract_z
_atom_site_U_iso_or_equiv
_atom_site_adp_type
_atom_site_occupancy
_atom_site_site_symmetry_order
_atom_site_calc_flag
_atom_site_refinement_flags_posn
_atom_site_refinement_flags_adp
_atom_site_refinement_flags_occupancy
_atom_site_disorder_assembly
_atom_site_disorder_group
Cl19 Cl -0.23795(9) 0.49140(6) 0.75937(4) 0.0663(2) Uani 1 1 d . . . . .
N5 N 0.4266(2) -0.25968(17) -0.02682(13) 0.0482(4) Uani 1 1 d . . . . .
N6 N 0.2477(2) -0.14743(17) -0.00246(13) 0.0470(3) Uani 1 1 d . . . . .
H6 H 0.138397 -0.131362 -0.043391 0.056 Uiso 1 1 calc R U . . .
N8 N 0.1193(2) 0.05279(17) 0.14056(13) 0.0453(3) Uani 1 1 d . . . . .
C1 C 0.3762(3) 0.06335(18) 0.28461(14) 0.0414(3) Uani 1 1 d . . . . .
O11 O 0.6351(2) 0.1370(2) 0.39545(17) 0.0799(6) Uani 1 1 d . . . . .
C3 C 0.4654(3) -0.12744(18) 0.13529(14) 0.0395(3) Uani 1 1 d . . . . .
C2 C 0.5239(3) -0.05857(19) 0.23266(14) 0.0416(3) Uani 1 1 d . . . . .
H2 H 0.656862 -0.092686 0.261997 0.050 Uiso 1 1 calc R U . . .
C14 C 0.0586(3) 0.19166(19) 0.50842(16) 0.0459(4) Uani 1 1 d . . . . .
H14 H 0.021212 0.112693 0.469468 0.055 Uiso 1 1 calc R U . . .
C7 C 0.2647(3) -0.06552(18) 0.09369(14) 0.0396(3) Uani 1 1 d . . . . .
C13 C 0.2660(3) 0.23059(18) 0.47593(14) 0.0414(3) Uani 1 1 d . . . . .
C9 C 0.1781(3) 0.11327(19) 0.23589(15) 0.0443(4) Uani 1 1 d . . . . .
H9 H 0.081521 0.194278 0.273045 0.053 Uiso 1 1 calc R U . . .
C10 C 0.4399(3) 0.1439(2) 0.38536(16) 0.0477(4) Uani 1 1 d . . . . .
C4 C 0.5569(3) -0.2495(2) 0.05524(14) 0.0445(4) Uani 1 1 d . . . . .
C17 C 0.1633(3) 0.4323(2) 0.62121(16) 0.0494(4) Uani 1 1 d . . . . .
H17 H 0.197067 0.513861 0.658282 0.059 Uiso 1 1 calc R U . . .
C15 C -0.0929(3) 0.2691(2) 0.59808(16) 0.0498(4) Uani 1 1 d . . . . .
H15 H -0.229081 0.239900 0.621776 0.060 Uiso 1 1 calc R U . . .
C18 C 0.3167(3) 0.3511(2) 0.53407(16) 0.0457(4) Uani 1 1 d . . . . .
H18 H 0.455951 0.377286 0.513950 0.055 Uiso 1 1 calc R U . . .
C16 C -0.0411(3) 0.3898(2) 0.65210(15) 0.0473(4) Uani 1 1 d . . . . .
C12 C 0.7660(3) -0.3569(3) 0.05766(19) 0.0613(5) Uani 1 1 d . . . . .
H12A H 0.842387 -0.375873 -0.022520 0.092 Uiso 1 1 calc R U . . .
H12B H 0.731080 -0.446924 0.091337 0.092 Uiso 1 1 calc R U . . .
H12C H 0.859528 -0.317116 0.105730 0.092 Uiso 1 1 calc R U . . .

loop_
_atom_site_aniso_label
_atom_site_aniso_U_11
_atom_site_aniso_U_22
_atom_site_aniso_U_33
_atom_site_aniso_U_23
_atom_site_aniso_U_13
_atom_site_aniso_U_12
Cl19 0.0693(3) 0.0774(4) 0.0469(3) -0.0093(2) 0.0004(2) -0.0049(3)
N5 0.0482(8) 0.0536(8) 0.0411(7) -0.0073(6) -0.0110(6) -0.0002(6)
N6 0.0433(7) 0.0558(8) 0.0421(7) -0.0077(6) -0.0164(6) -0.0011(6)
N8 0.0403(7) 0.0524(8) 0.0433(7) -0.0056(6) -0.0158(5) -0.0006(6)
C1 0.0388(8) 0.0475(8) 0.0400(8) -0.0036(6) -0.0117(6) -0.0082(6)
O11 0.0398(7) 0.1068(13) 0.0939(12) -0.0469(10) -0.0221(7) -0.0051(7)
C3 0.0359(7) 0.0463(8) 0.0366(7) -0.0003(6) -0.0081(5) -0.0054(6)
C2 0.0336(7) 0.0522(9) 0.0398(8) -0.0010(6) -0.0113(6) -0.0054(6)
C14 0.0488(9) 0.0452(8) 0.0487(9) -0.0019(7) -0.0165(7) -0.0145(7)
C7 0.0368(7) 0.0466(8) 0.0367(7) -0.0016(6) -0.0103(6) -0.0063(6)
C13 0.0434(8) 0.0439(8) 0.0401(8) -0.0002(6) -0.0165(6) -0.0083(6)
C9 0.0407(8) 0.0471(8) 0.0452(8) -0.0067(6) -0.0139(6) -0.0014(6)
C10 0.0415(8) 0.0534(9) 0.0508(9) -0.0081(7) -0.0175(7) -0.0069(7)
C4 0.0434(8) 0.0518(9) 0.0368(8) -0.0032(6) -0.0081(6) -0.0028(7)
C17 0.0596(10) 0.0481(9) 0.0444(9) -0.0053(7) -0.0150(7) -0.0139(8)
C15 0.0473(9) 0.0594(10) 0.0467(9) 0.0044(7) -0.0105(7) -0.0172(8)
C18 0.0460(8) 0.0494(9) 0.0467(9) -0.0022(7) -0.0136(7) -0.0164(7)
C16 0.0539(9) 0.0520(9) 0.0361(8) 0.0015(7) -0.0107(6) -0.0063(7)
C12 0.0556(11) 0.0686(12) 0.0528(10) -0.0123(9) -0.0162(8) 0.0150(9)

loop_
_atom_type_symbol
_atom_type_description
_atom_type_scat_dispersion_real
_atom_type_scat_dispersion_imag
_atom_type_scat_source
C C 0.0181 0.0091 'International Tables Vol C Tables 4.2.6.8 and 6.1.1.4'
H H 0.0000 0.0000 'International Tables Vol C Tables 4.2.6.8 and 6.1.1.4'
Cl Cl 0.3639 0.7018 'International Tables Vol C Tables 4.2.6.8 and 6.1.1.4'
N N 0.0311 0.0180 'International Tables Vol C Tables 4.2.6.8 and 6.1.1.4'
O O 0.0492 0.0322 'International Tables Vol C Tables 4.2.6.8 and 6.1.1.4'

loop_
_geom_angle_atom_site_label_1
_geom_angle_atom_site_label_2
_geom_angle_atom_site_label_3
_geom_angle
_geom_angle_site_symmetry_1
_geom_angle_site_symmetry_3
_geom_angle_publ_flag
C4 N5 N6 106.61(14) . . ?
C7 N6 N5 111.49(13) . . ?
C7 N6 H6 124.3 . . ?
N5 N6 H6 124.3 . . ?
C9 N8 C7 114.04(13) . . ?
C2 C1 C9 119.47(14) . . ?
C2 C1 C10 118.60(14) . . ?
C9 C1 C10 121.79(15) . . ?
C2 C3 C7 117.66(15) . . ?
C2 C3 C4 137.91(15) . . ?
C7 C3 C4 104.39(14) . . ?
C3 C2 C1 117.48(14) . . ?
C3 C2 H2 121.3 . . ?
C1 C2 H2 121.3 . . ?
C15 C14 C13 120.63(16) . . ?
C15 C14 H14 119.7 . . ?
C13 C14 H14 119.7 . . ?
N8 C7 N6 126.65(14) . . ?
N8 C7 C3 126.52(14) . . ?
N6 C7 C3 106.84(14) . . ?
C14 C13 C18 118.63(16) . . ?
C14 C13 C10 122.31(15) . . ?
C18 C13 C10 118.99(15) . . ?
N8 C9 C1 124.80(15) . . ?
N8 C9 H9 117.6 . . ?
C1 C9 H9 117.6 . . ?
O11 C10 C1 119.87(16) . . ?
O11 C10 C13 119.40(16) . . ?
C1 C10 C13 120.71(14) . . ?
N5 C4 C3 110.67(15) . . ?
N5 C4 C12 121.24(16) . . ?
C3 C4 C12 128.09(16) . . ?
C16 C17 C18 118.71(16) . . ?
C16 C17 H17 120.6 . . ?
C18 C17 H17 120.6 . . ?
C16 C15 C14 119.62(17) . . ?
C16 C15 H15 120.2 . . ?
C14 C15 H15 120.2 . . ?
C17 C18 C13 121.15(16) . . ?
C17 C18 H18 119.4 . . ?
C13 C18 H18 119.4 . . ?
C15 C16 C17 121.20(17) . . ?
C15 C16 Cl19 119.18(14) . . ?
C17 C16 Cl19 119.61(14) . . ?
C4 C12 H12A 109.5 . . ?
C4 C12 H12B 109.5 . . ?
H12A C12 H12B 109.5 . . ?
C4 C12 H12C 109.5 . . ?
H12A C12 H12C 109.5 . . ?
H12B C12 H12C 109.5 . . ?

loop_
_geom_bond_atom_site_label_1
_geom_bond_atom_site_label_2
_geom_bond_distance
_geom_bond_site_symmetry_2
_geom_bond_publ_flag
Cl19 C16 1.7347(18) . ?
N5 C4 1.320(2) . ?
N5 N6 1.373(2) . ?
N6 C7 1.348(2) . ?
N6 H6 0.8600 . ?
N8 C9 1.333(2) . ?
N8 C7 1.343(2) . ?
C1 C2 1.391(2) . ?
C1 C9 1.412(2) . ?
C1 C10 1.491(2) . ?
O11 C10 1.215(2) . ?
C3 C2 1.389(2) . ?
C3 C7 1.411(2) . ?
C3 C4 1.428(2) . ?
C2 H2 0.9300 . ?
C14 C15 1.382(3) . ?
C14 C13 1.388(3) . ?
C14 H14 0.9300 . ?
C13 C18 1.394(2) . ?
C13 C10 1.492(2) . ?
C9 H9 0.9300 . ?
C4 C12 1.486(2) . ?
C17 C16 1.383(3) . ?
C17 C18 1.384(3) . ?
C17 H17 0.9300 . ?
C15 C16 1.376(3) . ?
C15 H15 0.9300 . ?
C18 H18 0.9300 . ?
C12 H12A 0.9600 . ?
C12 H12B 0.9600 . ?
C12 H12C 0.9600 . ?

loop_
_geom_torsion_atom_site_label_1
_geom_torsion_atom_site_label_2
_geom_torsion_atom_site_label_3
_geom_torsion_atom_site_label_4
_geom_torsion
_geom_torsion_site_symmetry_1
_geom_torsion_site_symmetry_2
_geom_torsion_site_symmetry_3
_geom_torsion_site_symmetry_4
_geom_torsion_publ_flag
C4 N5 N6 C7 0.6(2) . . . . ?
C7 C3 C2 C1 2.2(2) . . . . ?
C4 C3 C2 C1 179.64(19) . . . . ?
C9 C1 C2 C3 -1.2(2) . . . . ?
C10 C1 C2 C3 -176.98(15) . . . . ?
C9 N8 C7 N6 -179.81(17) . . . . ?
C9 N8 C7 C3 -0.2(3) . . . . ?
N5 N6 C7 N8 179.43(16) . . . . ?
N5 N6 C7 C3 -0.2(2) . . . . ?
C2 C3 C7 N8 -1.6(3) . . . . ?
C4 C3 C7 N8 -179.83(16) . . . . ?
C2 C3 C7 N6 178.01(15) . . . . ?
C4 C3 C7 N6 -0.19(18) . . . . ?
C15 C14 C13 C18 -1.2(3) . . . . ?
C15 C14 C13 C10 175.87(16) . . . . ?
C7 N8 C9 C1 1.5(3) . . . . ?
C2 C1 C9 N8 -0.8(3) . . . . ?
C10 C1 C9 N8 174.88(17) . . . . ?
C2 C1 C10 O11 24.2(3) . . . . ?
C9 C1 C10 O11 -151.5(2) . . . . ?
C2 C1 C10 C13 -154.44(17) . . . . ?
C9 C1 C10 C13 29.9(3) . . . . ?
C14 C13 C10 O11 -147.8(2) . . . . ?
C18 C13 C10 O11 29.2(3) . . . . ?
C14 C13 C10 C1 30.8(3) . . . . ?
C18 C13 C10 C1 -152.18(17) . . . . ?
N6 N5 C4 C3 -0.7(2) . . . . ?
N6 N5 C4 C12 178.65(18) . . . . ?
C2 C3 C4 N5 -177.07(19) . . . . ?
C7 C3 C4 N5 0.6(2) . . . . ?
C2 C3 C4 C12 3.7(4) . . . . ?
C7 C3 C4 C12 -178.72(19) . . . . ?
C13 C14 C15 C16 2.8(3) . . . . ?
C16 C17 C18 C13 1.5(3) . . . . ?
C14 C13 C18 C17 -1.0(3) . . . . ?
C10 C13 C18 C17 -178.12(15) . . . . ?
C14 C15 C16 C17 -2.2(3) . . . . ?
C14 C15 C16 Cl19 176.88(14) . . . . ?
C18 C17 C16 C15 0.1(3) . . . . ?
C18 C17 C16 Cl19 -178.99(13) . . . . ?
